data_4026705
loop_
_publ_author_name
'Noriko Okamoto'
'Yoshihisa Miwa'
'Hideki Minami'
'Kei Takeda'
'Reiko Yanada'

_publ_section_title
;
 Regio- and Stereoselective Multisubstituted Enol Ester Synthesis
;
_journal_name_full 'Journal of Organic Chemistry'
_journal_page_first 9133
_journal_page_last 9138
_journal_paper_doi 10.1021/jo201609r
_journal_volume 76
_journal_year 2011
_chemical_formula_moiety 'C17 H15 I O3'
_chemical_formula_sum 'C17 H15 I O3'
_chemical_formula_weight 394.21
_space_group_IT_number 2
_symmetry_cell_setting triclinic
_symmetry_Int_Tables_number 2
_symmetry_space_group_name_Hall '-P 1'
_symmetry_space_group_name_H-M 'P -1'
_atom_sites_solution_hydrogens geom
_atom_sites_solution_primary direct
_atom_sites_solution_secondary difmap
_cell_angle_alpha 99.63(3)
_cell_angle_beta 94.03(4)
_cell_angle_gamma 89.28(3)
_cell_formula_units_Z 4
_cell_length_a 9.079(8)
_cell_length_b 10.357(8)
_cell_length_c 17.832(18)
_cell_measurement_reflns_used 11263
_cell_measurement_temperature 296
_cell_measurement_theta_max 27.48
_cell_measurement_theta_min 3.00
_cell_volume 1649(3)
_computing_cell_refinement 'RAPID AUTO'
_computing_data_collection 'RAPID AUTO (Rigaku, ????)'
_computing_data_reduction 'RAPID AUTO'
_computing_molecular_graphics 'CrystalStructure 4.0'
_computing_publication_material 'CrystalStructure 4.0 (Rigaku, 2010)'
_computing_structure_refinement 'CRYSTALS (Carruthers, et al., 1999)'
_computing_structure_solution 'SIR92 (Altomare, et al., 1994)'
_diffrn_ambient_temperature 296
_diffrn_detector_area_resol_mean 10.000
_diffrn_measured_fraction_theta_full 0.945
_diffrn_measured_fraction_theta_max 0.945
_diffrn_measurement_device_type 'Rigaku R-AXIS RAPID'
_diffrn_measurement_method \w
_diffrn_radiation_type 'Mo K\a'
_diffrn_radiation_wavelength 0.71075
_diffrn_reflns_av_R_equivalents 0.0235
_diffrn_reflns_limit_h_max 10
_diffrn_reflns_limit_h_min -11
_diffrn_reflns_limit_k_max 13
_diffrn_reflns_limit_k_min -13
_diffrn_reflns_limit_l_max 23
_diffrn_reflns_limit_l_min -23
_diffrn_reflns_number 15114
_diffrn_reflns_theta_full 27.48
_diffrn_reflns_theta_max 27.48
_diffrn_standards_number 0
_exptl_absorpt_coefficient_mu 1.949
_exptl_absorpt_correction_T_max 0.823
_exptl_absorpt_correction_T_min 0.528
_exptl_absorpt_correction_type multi-scan
_exptl_absorpt_process_details 'ABSCOR (Rigaku, 1995)'
_exptl_crystal_colour yellow
_exptl_crystal_density_diffrn 1.588
_exptl_crystal_description block
_exptl_crystal_F_000 776.00
_exptl_crystal_size_max 0.250
_exptl_crystal_size_mid 0.250
_exptl_crystal_size_min 0.100
_refine_diff_density_max 1.520
_refine_diff_density_min -0.433
_refine_ls_extinction_method none
_refine_ls_goodness_of_fit_ref 1.019
_refine_ls_hydrogen_treatment constr
_refine_ls_number_parameters 409
_refine_ls_number_reflns 4620
_refine_ls_R_factor_gt 0.0378
_refine_ls_shift/su_max 0.044
_refine_ls_structure_factor_coef F
_refine_ls_weighting_details
;
    Chebychev polynomial with 3 parameters (Carruthers & Watkin, 1979)
    474.2430    654.6550    196.2010
;
_refine_ls_weighting_scheme calc
_refine_ls_wR_factor_ref 0.0472
_reflns_number_gt 4620
_reflns_number_total 7135
_reflns_threshold_expression F>2.0\s(F)
_cod_data_source_file jo201609r_si_003.cif
_cod_data_source_block 100826
_cod_database_code 4026705

loop_
_symmetry_equiv_pos_site_id
_symmetry_equiv_pos_as_xyz
1 +X,+Y,+Z
2 -X,-Y,-Z

loop_
_atom_site_label
_atom_site_type_symbol
_atom_site_fract_x
_atom_site_fract_y
_atom_site_fract_z
_atom_site_U_iso_or_equiv
_atom_site_adp_type
_atom_site_occupancy
_atom_site_symmetry_multiplicity
_atom_site_calc_flag
_atom_site_refinement_flags
I1 I 0.92989(4) 0.33015(3) 0.05769(2) 0.05651(10) Uani 1.0 2 d .
I2 I 1.42449(4) 0.98339(4) 0.08993(2) 0.07000(13) Uani 1.0 2 d .
O1 O 0.6191(5) 0.6553(4) 0.4906(2) 0.0713(12) Uani 1.0 2 d .
O2 O 1.0255(5) 0.2656(5) 0.2846(3) 0.0862(15) Uani 1.0 2 d .
O3 O 1.0325(4) 0.4399(4) 0.22539(18) 0.0538(9) Uani 1.0 2 d .
O4 O 1.5278(4) 0.9176(3) 0.24766(18) 0.0519(9) Uani 1.0 2 d .
O5 O 1.1093(4) 0.8186(4) 0.50274(18) 0.0625(11) Uani 1.0 2 d .
O8 O 1.5290(5) 1.1229(4) 0.3111(3) 0.0855(14) Uani 1.0 2 d .
C1 C 1.3715(5) 0.9173(4) 0.2415(3) 0.0434(11) Uani 1.0 2 d .
C2 C 0.8083(5) 0.4124(4) 0.1503(3) 0.0416(11) Uani 1.0 2 d .
C10 C 0.8102(5) 0.5000(5) 0.2902(3) 0.0464(12) Uani 1.0 2 d .
C11 C 0.6500(5) 0.4382(4) 0.1297(3) 0.0426(11) Uani 1.0 2 d .
C13 C 1.1438(5) 0.9007(4) 0.1524(3) 0.0441(11) Uani 1.0 2 d .
C14 C 0.5912(5) 0.5617(5) 0.1484(3) 0.0534(13) Uani 1.0 2 d .
C15 C 1.3031(5) 0.8894(4) 0.3098(3) 0.0427(11) Uani 1.0 2 d .
C16 C 1.1803(5) 0.8370(5) 0.4398(3) 0.0496(12) Uani 1.0 2 d .
C17 C 0.8776(5) 0.4444(4) 0.2189(3) 0.0450(12) Uani 1.0 2 d .
C18 C 1.1798(5) 0.9578(5) 0.3362(3) 0.0463(12) Uani 1.0 2 d .
C19 C 1.1174(5) 0.9319(5) 0.4007(3) 0.0487(12) Uani 1.0 2 d .
C20 C 1.3014(5) 0.9303(4) 0.1752(3) 0.0416(11) Uani 1.0 2 d .
C21 C 1.0862(5) 0.7807(5) 0.1606(3) 0.0492(13) Uani 1.0 2 d .
C22 C 0.6828(5) 0.4471(5) 0.3126(3) 0.0487(12) Uani 1.0 2 d .
C23 C 0.4470(6) 0.5872(6) 0.1264(4) 0.0692(17) Uani 1.0 2 d .
C24 C 1.3642(6) 0.7958(6) 0.3496(3) 0.0607(15) Uani 1.0 2 d .
C25 C 0.8726(6) 0.6079(6) 0.3367(3) 0.0597(15) Uani 1.0 2 d .
C26 C 0.6873(6) 0.6094(5) 0.4254(3) 0.0532(13) Uani 1.0 2 d .
C27 C 0.9427(6) 0.7478(5) 0.1352(3) 0.0592(15) Uani 1.0 2 d .
C28 C 0.8539(6) 0.8338(6) 0.1034(3) 0.0624(15) Uani 1.0 2 d .
C29 C 0.6219(5) 0.5008(5) 0.3792(3) 0.0513(13) Uani 1.0 2 d .
C30 C 1.5956(6) 1.0265(6) 0.2872(3) 0.0623(15) Uani 1.0 2 d .
C31 C 0.8116(6) 0.6629(6) 0.4039(3) 0.0644(15) Uani 1.0 2 d .
C32 C 1.0964(6) 0.3464(6) 0.2619(3) 0.0629(16) Uani 1.0 2 d .
C33 C 0.5608(6) 0.3404(6) 0.0898(4) 0.0701(17) Uani 1.0 2 d .
C34 C 1.3016(6) 0.7687(6) 0.4138(3) 0.0618(15) Uani 1.0 2 d .
C35 C 0.9093(6) 0.9536(6) 0.0946(4) 0.0678(17) Uani 1.0 2 d .
C36 C 1.0517(6) 0.9867(5) 0.1188(3) 0.0537(14) Uani 1.0 2 d .
C37 C 0.4133(7) 0.3673(7) 0.0694(4) 0.079(2) Uani 1.0 2 d .
C38 C 1.1614(8) 0.7143(7) 0.5404(4) 0.086(3) Uani 1.0 2 d .
C39 C 0.3590(6) 0.4898(6) 0.0870(4) 0.0705(18) Uani 1.0 2 d .
C40 C 1.2593(7) 0.3596(10) 0.2679(5) 0.106(3) Uani 1.0 2 d .
C41 C 1.7562(7) 1.0073(8) 0.2956(5) 0.095(3) Uani 1.0 2 d .
C42 C 0.6758(9) 0.7741(8) 0.5358(4) 0.106(3) Uani 1.0 2 d .
H1 H 0.6513 0.6299 0.1766 0.0641 Uiso 1.0 2 calc R
H2 H 1.1377 1.0231 0.3096 0.0557 Uiso 1.0 2 calc R
H3 H 1.0323 0.9785 0.4183 0.0580 Uiso 1.0 2 calc R
H4 H 1.1471 0.7207 0.1835 0.0596 Uiso 1.0 2 calc R
H5 H 0.6384 0.3727 0.2811 0.0578 Uiso 1.0 2 calc R
H6 H 0.4089 0.6733 0.1390 0.0850 Uiso 1.0 2 calc R
H7 H 1.4507 0.7503 0.3330 0.0745 Uiso 1.0 2 calc R
H8 H 0.9592 0.6452 0.3224 0.0708 Uiso 1.0 2 calc R
H9 H 0.9052 0.6646 0.1399 0.0708 Uiso 1.0 2 calc R
H10 H 0.7542 0.8117 0.0869 0.0735 Uiso 1.0 2 calc R
H11 H 0.5356 0.4638 0.3941 0.0618 Uiso 1.0 2 calc R
H12 H 0.8561 0.7370 0.4356 0.0741 Uiso 1.0 2 calc R
H13 H 0.5990 0.2543 0.0775 0.0796 Uiso 1.0 2 calc R
H14 H 1.3421 0.7020 0.4397 0.0768 Uiso 1.0 2 calc R
H15 H 0.8481 1.0137 0.0720 0.0816 Uiso 1.0 2 calc R
H16 H 1.0890 1.0696 0.1131 0.0649 Uiso 1.0 2 calc R
H17 H 0.3521 0.2993 0.0418 0.0906 Uiso 1.0 2 calc R
H18 H 0.2595 0.5083 0.0722 0.0852 Uiso 1.0 2 calc R
H19 H 1.2348 0.7483 0.5790 0.1092 Uiso 1.0 2 calc R
H20 H 1.0824 0.6794 0.5629 0.1091 Uiso 1.0 2 calc R
H21 H 1.2031 0.6471 0.5052 0.1091 Uiso 1.0 2 calc R
H22 H 1.2995 0.3095 0.2245 0.1320 Uiso 1.0 2 calc R
H23 H 1.2837 0.4493 0.2707 0.1319 Uiso 1.0 2 calc R
H24 H 1.2988 0.3296 0.3126 0.1319 Uiso 1.0 2 calc R
H25 H 1.8005 1.0328 0.2536 0.1083 Uiso 1.0 2 calc R
H26 H 1.7951 1.0590 0.3416 0.1083 Uiso 1.0 2 calc R
H27 H 1.7767 0.9175 0.2970 0.1083 Uiso 1.0 2 calc R
H28 H 0.6256 0.8468 0.5197 0.1204 Uiso 1.0 2 calc R
H29 H 0.6605 0.7733 0.5879 0.1204 Uiso 1.0 2 calc R
H30 H 0.7785 0.7809 0.5299 0.1204 Uiso 1.0 2 calc R

loop_
_atom_site_aniso_label
_atom_site_aniso_U_11
_atom_site_aniso_U_22
_atom_site_aniso_U_33
_atom_site_aniso_U_12
_atom_site_aniso_U_13
_atom_site_aniso_U_23
I1 0.0596(2) 0.05879(19) 0.05069(18) 0.01093(14) 0.01146(13) 0.00554(13)
I2 0.0613(3) 0.0981(3) 0.0579(2) -0.01249(18) 0.01567(16) 0.02842(18)
O1 0.068(3) 0.089(3) 0.052(2) 0.003(2) 0.0121(17) -0.0049(18)
O2 0.069(3) 0.095(3) 0.108(4) 0.017(3) 0.012(3) 0.054(3)
O3 0.0389(17) 0.070(2) 0.0555(18) -0.0025(15) 0.0021(13) 0.0209(16)
O4 0.0372(16) 0.0610(19) 0.0551(18) 0.0022(14) 0.0048(13) 0.0018(14)
O5 0.063(3) 0.082(3) 0.0483(18) 0.0061(18) 0.0105(15) 0.0255(17)
O8 0.063(3) 0.074(3) 0.107(4) -0.003(2) 0.012(3) -0.024(3)
C1 0.037(3) 0.043(3) 0.050(3) 0.0018(17) 0.0045(17) 0.0064(17)
C2 0.045(3) 0.038(2) 0.042(2) 0.0008(17) 0.0048(17) 0.0074(16)
C10 0.042(3) 0.050(3) 0.046(3) -0.0030(18) -0.0023(18) 0.0088(18)
C11 0.044(3) 0.043(3) 0.040(2) -0.0007(18) 0.0015(17) 0.0064(17)
C13 0.048(3) 0.047(3) 0.0360(19) -0.0030(18) 0.0043(17) 0.0038(17)
C14 0.046(3) 0.042(3) 0.072(3) 0.0018(19) 0.007(2) 0.008(2)
C15 0.040(3) 0.047(3) 0.040(2) 0.0034(18) 0.0008(16) 0.0061(17)
C16 0.049(3) 0.063(3) 0.037(2) 0.002(2) -0.0010(18) 0.0113(19)
C17 0.039(3) 0.048(3) 0.049(3) -0.0021(18) 0.0031(18) 0.0130(18)
C18 0.047(3) 0.050(3) 0.042(3) 0.0105(19) 0.0037(18) 0.0097(18)
C19 0.045(3) 0.058(3) 0.043(3) 0.0050(19) 0.0067(18) 0.0050(19)
C20 0.040(3) 0.042(2) 0.044(2) 0.0003(17) 0.0096(17) 0.0083(17)
C21 0.049(3) 0.044(3) 0.056(3) 0.0003(19) 0.008(2) 0.0112(19)
C22 0.046(3) 0.052(3) 0.047(3) -0.0053(19) -0.0016(19) 0.0062(19)
C23 0.053(3) 0.057(3) 0.102(5) 0.015(3) 0.012(3) 0.026(3)
C24 0.052(3) 0.076(4) 0.059(3) 0.020(3) 0.013(3) 0.022(3)
C25 0.049(3) 0.072(3) 0.056(3) -0.020(3) 0.007(2) 0.002(3)
C26 0.048(3) 0.064(3) 0.046(3) 0.004(3) -0.0015(19) 0.006(2)
C27 0.054(3) 0.056(3) 0.067(3) -0.013(3) 0.015(3) 0.004(3)
C28 0.044(3) 0.080(4) 0.060(3) -0.008(3) -0.002(3) 0.003(3)
C29 0.041(3) 0.061(3) 0.052(3) -0.001(2) 0.0020(19) 0.012(2)
C30 0.048(3) 0.081(4) 0.052(3) -0.009(3) 0.001(2) -0.006(3)
C31 0.060(4) 0.066(3) 0.059(3) -0.017(3) -0.003(3) -0.010(3)
C32 0.052(3) 0.081(4) 0.057(3) 0.011(3) 0.001(3) 0.019(3)
C33 0.060(4) 0.057(3) 0.083(4) 0.004(3) -0.012(3) -0.014(3)
C34 0.058(3) 0.074(4) 0.060(3) 0.018(3) 0.005(3) 0.032(3)
C35 0.059(4) 0.073(4) 0.071(4) 0.003(3) -0.010(3) 0.019(3)
C36 0.054(3) 0.049(3) 0.059(3) 0.002(2) -0.005(2) 0.015(2)
C37 0.058(4) 0.087(5) 0.081(4) -0.013(3) -0.017(3) -0.010(4)
C38 0.096(5) 0.107(5) 0.069(4) 0.012(4) 0.020(4) 0.048(4)
C39 0.049(3) 0.087(4) 0.078(4) 0.009(3) -0.007(3) 0.024(3)
C40 0.051(4) 0.163(8) 0.116(6) 0.016(4) -0.004(4) 0.061(6)
C41 0.045(4) 0.128(6) 0.097(5) -0.002(4) 0.000(3) -0.021(5)
C42 0.110(6) 0.120(6) 0.071(4) -0.005(5) 0.017(4) -0.036(4)

loop_
_atom_type_symbol
_atom_type_description
_atom_type_scat_dispersion_real
_atom_type_scat_dispersion_imag
_atom_type_scat_source
C C 0.0033 0.0016
;
International Tables for Crystallography
(1992, Vol. C, Tables 4.2.6.8 and 6.1.1.4)
;
H H 0.0000 0.0000
;
International Tables for Crystallography
(1992, Vol. C, Table 6.1.1.4)
;
I I -0.4742 1.8119
;
International Tables for Crystallography
(1992, Vol. C, Tables 4.2.6.8 and 6.1.1.4)
;
O O 0.0106 0.0060
;
International Tables for Crystallography
(1992, Vol. C, Tables 4.2.6.8 and 6.1.1.4)
;

loop_
_geom_angle_atom_site_label_1
_geom_angle_atom_site_label_2
_geom_angle_atom_site_label_3
_geom_angle
_geom_angle_publ_flag
C26 O1 C42 116.9(5) yes
C17 O3 C32 117.3(4) yes
C1 O4 C30 117.2(4) yes
C16 O5 C38 116.7(5) yes
O4 C1 C15 114.5(4) yes
O4 C1 C20 118.9(4) yes
C15 C1 C20 126.4(4) yes
I1 C2 C11 114.6(3) yes
I1 C2 C17 119.2(4) yes
C11 C2 C17 126.0(4) yes
C17 C10 C22 122.1(4) yes
C17 C10 C25 119.9(5) yes
C22 C10 C25 118.0(4) yes
C2 C11 C14 120.6(4) yes
C2 C11 C33 120.8(4) yes
C14 C11 C33 118.6(5) yes
C20 C13 C21 119.6(4) yes
C20 C13 C36 122.2(4) yes
C21 C13 C36 118.1(4) yes
C11 C14 C23 120.7(5) yes
C1 C15 C18 121.1(4) yes
C1 C15 C24 119.9(4) yes
C18 C15 C24 119.0(5) yes
O5 C16 C19 114.8(4) yes
O5 C16 C34 125.2(5) yes
C19 C16 C34 120.0(5) yes
O3 C17 C2 118.6(4) yes
O3 C17 C10 114.3(4) yes
C2 C17 C10 126.7(4) yes
C15 C18 C19 120.6(5) yes
C16 C19 C18 119.5(4) yes
I2 C20 C1 118.4(4) yes
I2 C20 C13 115.2(3) yes
C1 C20 C13 126.2(4) yes
C13 C21 C27 120.5(5) yes
C10 C22 C29 121.0(4) yes
C14 C23 C39 120.4(5) yes
C15 C24 C34 120.6(5) yes
C10 C25 C31 121.4(5) yes
O1 C26 C29 115.6(5) yes
O1 C26 C31 124.6(5) yes
C29 C26 C31 119.7(5) yes
C21 C27 C28 120.5(5) yes
C27 C28 C35 119.7(5) yes
C22 C29 C26 119.9(5) yes
O4 C30 O8 122.4(5) yes
O4 C30 C41 111.0(5) yes
O8 C30 C41 126.6(6) yes
C25 C31 C26 119.9(5) yes
O2 C32 O3 122.3(5) yes
O2 C32 C40 127.0(7) yes
O3 C32 C40 110.6(6) yes
C11 C33 C37 120.0(5) yes
C16 C34 C24 120.1(5) yes
C28 C35 C36 120.3(6) yes
C13 C36 C35 120.8(5) yes
C33 C37 C39 120.4(6) yes
C23 C39 C37 119.9(6) yes
C11 C14 H1 119.481 no
C23 C14 H1 119.773 no
C15 C18 H2 119.593 no
C19 C18 H2 119.770 no
C16 C19 H3 120.050 no
C18 C19 H3 120.416 no
C13 C21 H4 119.435 no
C27 C21 H4 120.021 no
C10 C22 H5 119.036 no
C29 C22 H5 119.970 no
C14 C23 H6 119.566 no
C39 C23 H6 120.046 no
C15 C24 H7 119.729 no
C34 C24 H7 119.632 no
C10 C25 H8 119.125 no
C31 C25 H8 119.505 no
C21 C27 H9 119.874 no
C28 C27 H9 119.606 no
C27 C28 H10 120.415 no
C35 C28 H10 119.862 no
C22 C29 H11 120.354 no
C26 C29 H11 119.719 no
C25 C31 H12 120.540 no
C26 C31 H12 119.515 no
C11 C33 H13 119.612 no
C37 C33 H13 120.405 no
C16 C34 H14 119.720 no
C24 C34 H14 120.140 no
C28 C35 H15 120.112 no
C36 C35 H15 119.601 no
C13 C36 H16 119.233 no
C35 C36 H16 119.946 no
C33 C37 H17 119.606 no
C39 C37 H17 120.016 no
O5 C38 H19 108.153 no
O5 C38 H20 109.961 no
O5 C38 H21 110.289 no
H19 C38 H20 109.467 no
H19 C38 H21 109.472 no
H20 C38 H21 109.476 no
C23 C39 H18 119.786 no
C37 C39 H18 120.281 no
C32 C40 H22 110.074 no
C32 C40 H23 108.811 no
C32 C40 H24 109.521 no
H22 C40 H23 109.472 no
H22 C40 H24 109.475 no
H23 C40 H24 109.472 no
C30 C41 H25 109.586 no
C30 C41 H26 109.488 no
C30 C41 H27 109.335 no
H25 C41 H26 109.476 no
H25 C41 H27 109.474 no
H26 C41 H27 109.469 no
O1 C42 H28 109.359 no
O1 C42 H29 109.296 no
O1 C42 H30 109.756 no
H28 C42 H29 109.467 no
H28 C42 H30 109.473 no
H29 C42 H30 109.476 no

loop_
_geom_bond_atom_site_label_1
_geom_bond_atom_site_label_2
_geom_bond_distance
_geom_bond_publ_flag
I1 C2 2.106(5) yes
I2 C20 2.097(5) yes
O1 C26 1.368(6) yes
O1 C42 1.434(9) yes
O2 C32 1.201(8) yes
O3 C17 1.404(6) yes
O3 C32 1.357(7) yes
O4 C1 1.415(5) yes
O4 C30 1.356(6) yes
O5 C16 1.374(6) yes
O5 C38 1.424(9) yes
O8 C30 1.193(7) yes
C1 C15 1.477(7) yes
C1 C20 1.330(6) yes
C2 C11 1.490(6) yes
C2 C17 1.328(6) yes
C10 C17 1.476(6) yes
C10 C22 1.396(7) yes
C10 C25 1.378(7) yes
C11 C14 1.377(6) yes
C11 C33 1.373(7) yes
C13 C20 1.481(6) yes
C13 C21 1.388(7) yes
C13 C36 1.393(7) yes
C14 C23 1.375(8) yes
C15 C18 1.384(6) yes
C15 C24 1.382(7) yes
C16 C19 1.392(7) yes
C16 C34 1.368(7) yes
C18 C19 1.384(7) yes
C21 C27 1.377(7) yes
C22 C29 1.375(7) yes
C23 C39 1.361(8) yes
C24 C34 1.385(8) yes
C25 C31 1.386(8) yes
C26 C29 1.391(7) yes
C26 C31 1.369(8) yes
C27 C28 1.361(8) yes
C28 C35 1.382(9) yes
C30 C41 1.469(8) yes
C32 C40 1.481(9) yes
C33 C37 1.399(9) yes
C35 C36 1.363(8) yes
C37 C39 1.351(9) yes
C14 H1 0.950 no
C18 H2 0.950 no
C19 H3 0.950 no
C21 H4 0.950 no
C22 H5 0.950 no
C23 H6 0.950 no
C24 H7 0.950 no
C25 H8 0.950 no
C27 H9 0.950 no
C28 H10 0.950 no
C29 H11 0.950 no
C31 H12 0.950 no
C33 H13 0.950 no
C34 H14 0.950 no
C35 H15 0.950 no
C36 H16 0.950 no
C37 H17 0.950 no
C38 H19 0.950 no
C38 H20 0.950 no
C38 H21 0.950 no
C39 H18 0.950 no
C40 H22 0.950 no
C40 H23 0.950 no
C40 H24 0.950 no
C41 H25 0.950 no
C41 H26 0.950 no
C41 H27 0.950 no
C42 H28 0.950 no
C42 H29 0.950 no
C42 H30 0.950 no

loop_
_geom_contact_atom_site_label_1
_geom_contact_atom_site_label_2
_geom_contact_distance
_geom_contact_publ_flag
_geom_contact_site_symmetry_2
I1 O3 3.098(4) no .
I1 C33 3.436(7) no .
I2 O4 3.083(5) no .
I2 C36 3.458(6) no .
O2 C2 3.524(7) no .
O2 C10 3.090(7) no .
O2 C17 2.655(7) no .
O3 C25 2.875(6) no .
O4 C24 2.880(7) no .
O8 C1 2.657(6) no .
O8 C15 3.187(7) no .
O8 C20 3.451(6) no .
C1 C21 3.111(7) no .
C2 C22 3.147(7) no .
C2 C32 3.309(7) no .
C10 C11 3.090(7) no .
C10 C14 3.250(7) no .
C10 C26 2.787(7) no .
C10 C32 3.058(8) no .
C11 C22 3.240(7) no .
C11 C39 2.768(8) no .
C13 C15 3.086(7) no .
C13 C18 3.226(7) no .
C13 C28 2.774(7) no .
C14 C17 3.128(7) no .
C14 C22 3.386(8) no .
C14 C37 2.731(8) no .
C15 C16 2.776(7) no .
C15 C21 3.246(7) no .
C15 C30 3.110(8) no .
C18 C20 3.115(7) no .
C18 C21 3.410(7) no .
C18 C34 2.759(8) no .
C19 C24 2.760(7) no .
C20 C30 3.282(7) no .
C21 C35 2.746(8) no .
C22 C31 2.756(7) no .
C23 C33 2.738(8) no .
C24 C30 3.564(9) no .
C25 C29 2.751(8) no .
C25 C32 3.504(8) no .
C27 C36 2.744(8) no .
C31 C42 2.801(10) no .
C34 C38 2.807(10) no .
O1 C34 3.385(7) no 1_455
O5 C19 3.572(6) no 2_776
O5 C31 3.391(7) no .
O8 C40 3.580(10) no 1_565
O8 C42 3.426(9) no 2_776
C18 C42 3.491(9) no 2_776
C19 O5 3.572(6) no 2_776
C19 C42 3.574(10) no 2_776
C22 C38 3.543(9) no 2_766
C29 C38 3.384(9) no 2_766
C31 O5 3.391(7) no .
C34 O1 3.385(7) no 1_655
C38 C22 3.543(9) no 2_766
C38 C29 3.384(9) no 2_766
C40 O8 3.580(10) no 1_545
C42 O8 3.426(9) no 2_776
C42 C18 3.491(9) no 2_776
C42 C19 3.574(10) no 2_776
I1 H13 3.1731 no .
I2 H16 3.1984 no .
O1 H11 2.4863 no .
O1 H12 2.6318 no .
O2 H22 2.8480 no .
O2 H23 3.0866 no .
O2 H24 2.5694 no .
O3 H8 2.6173 no .
O3 H22 2.7602 no .
O3 H23 2.3633 no .
O3 H24 3.0934 no .
O4 H7 2.6215 no .
O4 H25 2.7495 no .
O4 H26 3.0881 no .
O4 H27 2.3665 no .
O5 H3 2.4802 no .
O5 H14 2.6464 no .
O8 H25 2.8248 no .
O8 H26 2.5427 no .
O8 H27 3.0704 no .
C1 H2 2.6527 no .
C1 H4 2.9107 no .
C1 H7 2.6302 no .
C2 H1 2.6431 no .
C2 H5 2.9716 no .
C2 H13 2.6450 no .
C10 H1 2.9071 no .
C10 H11 3.2695 no .
C10 H12 3.2667 no .
C11 H5 2.9011 no .
C11 H6 3.2452 no .
C11 H17 3.2538 no .
C13 H2 2.8814 no .
C13 H9 3.2567 no .
C13 H15 3.2515 no .
C14 H5 3.3165 no .
C14 H13 3.2249 no .
C14 H18 3.2307 no .
C15 H3 3.2636 no .
C15 H4 2.9034 no .
C15 H14 3.2602 no .
C16 H2 3.2571 no .
C16 H7 3.2390 no .
C16 H19 2.7982 no .
C16 H20 3.1273 no .
C16 H21 2.4484 no .
C17 H1 2.9409 no .
C17 H5 2.6738 no .
C17 H8 2.6152 no .
C18 H4 3.3465 no .
C18 H7 3.2429 no .
C19 H14 3.2479 no .
C20 H2 2.9273 no .
C20 H4 2.6287 no .
C20 H16 2.6810 no .
C21 H2 3.3464 no .
C21 H10 3.2369 no .
C21 H16 3.2435 no .
C22 H1 3.3122 no .
C22 H8 3.2379 no .
C23 H17 3.2073 no .
C24 H2 3.2420 no .
C24 H4 3.4212 no .
C25 H1 3.4123 no .
C25 H5 3.2346 no .
C26 H5 3.2529 no .
C26 H8 3.2395 no .
C26 H28 2.8109 no .
C26 H29 3.1277 no .
C26 H30 2.4552 no .
C27 H15 3.2298 no .
C28 H4 3.2322 no .
C28 H16 3.2383 no .
C29 H12 3.2443 no .
C30 H7 3.4070 no .
C31 H11 3.2424 no .
C31 H28 3.1366 no .
C31 H30 2.4082 no .
C32 H8 3.3566 no .
C33 H1 3.2236 no .
C33 H5 3.3963 no .
C33 H18 3.2478 no .
C34 H3 3.2465 no .
C34 H19 3.0909 no .
C34 H21 2.4414 no .
C35 H9 3.2297 no .
C36 H2 3.3966 no .
C36 H4 3.2455 no .
C36 H10 3.2350 no .
C37 H6 3.2059 no .
C38 H14 2.5021 no .
C39 H1 3.2285 no .
C39 H13 3.2417 no .
C42 H12 2.4865 no .
H1 H5 3.5044 no .
H1 H6 2.3156 no .
H2 H3 2.3371 no .
H2 H4 3.5404 no .
H4 H9 2.3252 no .
H5 H11 2.3296 no .
H6 H18 2.3088 no .
H7 H14 2.3322 no .
H7 H27 3.5973 no .
H8 H12 2.3371 no .
H9 H10 2.3114 no .
H10 H15 2.3314 no .
H12 H28 2.7807 no .
H12 H29 3.3141 no .
H12 H30 1.8524 no .
H13 H17 2.3496 no .
H14 H19 2.6980 no .
H14 H20 3.3694 no .
H14 H21 1.9302 no .
H15 H16 2.3064 no .
H17 H18 2.3052 no .
I1 H9 3.5389 no .
I1 H15 3.4244 no 1_545
I1 H16 3.3075 no 1_545
I1 H18 3.5062 no 1_655
I1 H18 3.4327 no 2_665
I2 H6 3.4737 no 1_655
I2 H10 3.4611 no 1_655
I2 H13 3.2859 no 1_665
I2 H13 3.5338 no 2_765
I2 H17 3.5603 no 1_665
O1 H7 3.3887 no 1_455
O1 H11 3.0034 no 2_666
O1 H14 2.6788 no 1_455
O1 H21 3.5145 no 2_766
O1 H24 3.5140 no 2_766
O2 H2 2.7917 no 1_545
O2 H16 3.4570 no 1_545
O2 H19 3.5292 no 2_766
O2 H20 2.9188 no 2_766
O2 H25 3.1323 no 1_445
O2 H26 3.3363 no 1_445
O2 H29 3.5811 no 2_766
O3 H4 3.3184 no .
O3 H9 3.1533 no .
O4 H1 3.2551 no 1_655
O4 H6 3.0752 no 1_655
O5 H3 2.6922 no 2_776
O5 H8 3.5976 no .
O5 H12 2.5987 no .
O5 H26 2.9281 no 2_876
O5 H30 3.1155 no .
O8 H5 2.9276 no 1_665
O8 H11 3.5917 no 1_665
O8 H19 2.9700 no 2_876
O8 H22 3.3028 no 1_565
O8 H24 2.9706 no 1_565
O8 H28 3.3812 no 2_776
O8 H29 2.6646 no 2_776
C1 H6 2.8922 no 1_655
C2 H9 2.8054 no .
C10 H9 3.5674 no .
C10 H20 3.5332 no 2_766
C11 H9 3.2910 no .
C13 H6 3.3383 no 1_655
C14 H9 3.0781 no .
C14 H10 3.3720 no .
C16 H3 3.5712 no 2_776
C16 H8 3.2369 no .
C16 H12 3.1237 no .
C17 H9 2.8955 no .
C18 H28 3.3961 no 2_776
C18 H29 3.2019 no 2_776
C18 H30 3.3024 no 2_776
C19 H3 3.5645 no 2_776
C19 H8 3.3564 no .
C19 H12 3.2917 no .
C19 H26 3.3674 no 1_455
C19 H27 3.4821 no 1_455
C19 H28 3.3612 no 2_776
C19 H30 3.1542 no 2_776
C20 H6 2.8113 no 1_655
C21 H6 3.1468 no 1_655
C21 H18 3.4163 no 1_655
C22 H19 3.0757 no 2_766
C22 H20 3.3807 no 2_766
C23 H4 3.1917 no 1_455
C23 H23 3.5594 no 1_455
C25 H27 3.4852 no 1_455
C26 H7 3.1113 no 1_455
C26 H14 3.2802 no 1_455
C26 H21 3.2313 no 2_766
C27 H1 3.1136 no .
C27 H27 3.5403 no 1_455
C28 H1 3.3018 no .
C28 H17 3.2077 no 2_665
C28 H25 3.1581 no 1_455
C28 H27 3.5334 no 1_455
C29 H7 3.1944 no 1_455
C29 H14 3.3854 no 1_455
C29 H19 3.0536 no 2_766
C29 H20 3.4474 no 2_766
C29 H21 3.1062 no 2_766
C29 H23 3.5098 no 1_455
C29 H24 3.4777 no 1_455
C30 H19 3.3483 no 2_876
C31 H7 3.5892 no 1_455
C31 H27 3.5025 no 1_455
C32 H2 3.5993 no 1_545
C32 H16 3.5643 no 1_545
C33 H22 3.5462 no 1_455
C34 H8 3.5559 no .
C34 H28 3.4121 no 1_655
C35 H25 3.0468 no 1_455
C36 H15 3.5816 no 2_775
C36 H25 3.4018 no 1_455
C37 H10 3.3570 no 2_665
C37 H22 3.1682 no 1_455
C38 H11 3.5323 no 2_766
C38 H12 3.2602 no .
C38 H26 2.8890 no 2_876
C38 H30 3.5344 no .
C39 H4 3.3699 no 1_455
C39 H22 3.3955 no 1_455
C39 H23 3.4857 no 1_455
C40 H5 3.4365 no 1_655
C40 H11 3.3144 no 1_655
C40 H29 3.1525 no 2_766
C41 H2 3.4595 no 1_655
C41 H3 3.2548 no 1_655
C41 H19 3.0820 no 2_876
C42 H2 3.5180 no 2_776
C42 H11 3.5778 no 2_666
C42 H14 3.4019 no 1_455
C42 H24 3.0641 no 2_766
H1 O4 3.2551 no 1_455
H1 C27 3.1136 no .
H1 C28 3.3018 no .
H1 H7 3.4848 no 1_455
H1 H9 2.4864 no .
H1 H10 2.8697 no .
H1 H27 3.5184 no 1_455
H2 O2 2.7917 no 1_565
H2 C32 3.5993 no 1_565
H2 C41 3.4595 no 1_455
H2 C42 3.5180 no 2_776
H2 H24 3.5024 no 1_565
H2 H25 3.1581 no 1_455
H2 H26 3.2085 no 1_455
H2 H27 3.4487 no 1_455
H2 H29 3.0790 no 2_776
H2 H30 3.2683 no 2_776
H3 O5 2.6922 no 2_776
H3 C16 3.5712 no 2_776
H3 C19 3.5645 no 2_776
H3 C41 3.2548 no 1_455
H3 H3 2.9705 no 2_776
H3 H12 3.0555 no .
H3 H26 2.6699 no 1_455
H3 H27 3.0565 no 1_455
H3 H30 3.0213 no 2_776
H4 O3 3.3184 no .
H4 C23 3.1917 no 1_655
H4 C39 3.3699 no 1_655
H4 H6 2.5740 no 1_655
H4 H8 3.3055 no .
H4 H18 2.9304 no 1_655
H5 O8 2.9276 no 1_445
H5 C40 3.4365 no 1_455
H5 H19 3.1182 no 2_766
H5 H22 3.2104 no 1_455
H5 H23 3.3064 no 1_455
H5 H24 3.2222 no 1_455
H6 I2 3.4737 no 1_455
H6 O4 3.0752 no 1_455
H6 C1 2.8922 no 1_455
H6 C13 3.3383 no 1_455
H6 C20 2.8113 no 1_455
H6 C21 3.1468 no 1_455
H6 H4 2.5740 no 1_455
H6 H7 3.4127 no 1_455
H7 O1 3.3887 no 1_655
H7 C26 3.1113 no 1_655
H7 C29 3.1944 no 1_655
H7 C31 3.5892 no 1_655
H7 H1 3.4848 no 1_655
H7 H6 3.4127 no 1_655
H7 H11 3.3897 no 1_655
H7 H23 3.4606 no .
H7 H28 3.5761 no 1_655
H8 O5 3.5976 no .
H8 C16 3.2369 no .
H8 C19 3.3564 no .
H8 C34 3.5559 no .
H8 H4 3.3055 no .
H8 H9 3.2950 no .
H8 H27 3.3330 no 1_455
H9 I1 3.5389 no .
H9 O3 3.1533 no .
H9 C2 2.8054 no .
H9 C10 3.5674 no .
H9 C11 3.2910 no .
H9 C14 3.0781 no .
H9 C17 2.8955 no .
H9 H1 2.4864 no .
H9 H8 3.2950 no .
H10 I2 3.4611 no 1_455
H10 C14 3.3720 no .
H10 C37 3.3570 no 2_665
H10 H1 2.8697 no .
H10 H17 2.5216 no 2_665
H10 H25 3.4392 no 1_455
H11 O1 3.0034 no 2_666
H11 O8 3.5917 no 1_445
H11 C38 3.5323 no 2_766
H11 C40 3.3144 no 1_455
H11 C42 3.5778 no 2_666
H11 H7 3.3897 no 1_455
H11 H14 3.0420 no 1_455
H11 H19 3.0819 no 2_766
H11 H21 3.1925 no 2_766
H11 H23 3.0471 no 1_455
H11 H24 2.7608 no 1_455
H11 H29 3.1237 no 2_666
H12 O5 2.5987 no .
H12 C16 3.1237 no .
H12 C19 3.2917 no .
H12 C38 3.2602 no .
H12 H3 3.0555 no .
H12 H20 3.0809 no .
H12 H21 3.4778 no .
H12 H27 3.3756 no 1_455
H13 I2 3.2859 no 1_445
H13 I2 3.5338 no 2_765
H13 H15 3.3376 no 1_545
H14 O1 2.6788 no 1_655
H14 C26 3.2802 no 1_655
H14 C29 3.3854 no 1_655
H14 C42 3.4019 no 1_655
H14 H11 3.0420 no 1_655
H14 H28 3.1263 no 1_655
H15 I1 3.4244 no 1_565
H15 C36 3.5816 no 2_775
H15 H13 3.3376 no 1_565
H15 H16 3.3559 no 2_775
H15 H25 3.2708 no 1_455
H16 I1 3.3075 no 1_565
H16 O2 3.4570 no 1_565
H16 C32 3.5643 no 1_565
H16 H15 3.3559 no 2_775
H16 H22 3.4219 no 1_565
H17 I2 3.5603 no 1_445
H17 C28 3.2077 no 2_665
H17 H10 2.5216 no 2_665
H17 H22 3.3084 no 1_455
H18 I1 3.5062 no 1_455
H18 I1 3.4327 no 2_665
H18 C21 3.4163 no 1_455
H18 H4 2.9304 no 1_455
H19 O2 3.5292 no 2_766
H19 O8 2.9700 no 2_876
H19 C22 3.0757 no 2_766
H19 C29 3.0536 no 2_766
H19 C30 3.3483 no 2_876
H19 C41 3.0820 no 2_876
H19 H5 3.1182 no 2_766
H19 H11 3.0819 no 2_766
H19 H25 3.4642 no 2_876
H19 H26 2.2701 no 2_876
H20 O2 2.9188 no 2_766
H20 C10 3.5332 no 2_766
H20 C22 3.3807 no 2_766
H20 C29 3.4474 no 2_766
H20 H12 3.0809 no .
H20 H26 3.1208 no 2_876
H20 H30 2.9952 no .
H21 O1 3.5145 no 2_766
H21 C26 3.2313 no 2_766
H21 C29 3.1062 no 2_766
H21 H11 3.1925 no 2_766
H21 H12 3.4778 no .
H22 O8 3.3028 no 1_545
H22 C33 3.5462 no 1_655
H22 C37 3.1682 no 1_655
H22 C39 3.3955 no 1_655
H22 H5 3.2104 no 1_655
H22 H16 3.4219 no 1_545
H22 H17 3.3084 no 1_655
H22 H29 3.5843 no 2_766
H23 C23 3.5594 no 1_655
H23 C29 3.5098 no 1_655
H23 C39 3.4857 no 1_655
H23 H5 3.3064 no 1_655
H23 H7 3.4606 no .
H23 H11 3.0471 no 1_655
H24 O1 3.5140 no 2_766
H24 O8 2.9706 no 1_545
H24 C29 3.4777 no 1_655
H24 C42 3.0641 no 2_766
H24 H2 3.5024 no 1_545
H24 H5 3.2222 no 1_655
H24 H11 2.7608 no 1_655
H24 H29 2.2250 no 2_766
H24 H30 3.3259 no 2_766
H25 O2 3.1323 no 1_665
H25 C28 3.1581 no 1_655
H25 C35 3.0468 no 1_655
H25 C36 3.4018 no 1_655
H25 H2 3.1581 no 1_655
H25 H10 3.4392 no 1_655
H25 H15 3.2708 no 1_655
H25 H19 3.4642 no 2_876
H26 O2 3.3363 no 1_665
H26 O5 2.9281 no 2_876
H26 C19 3.3674 no 1_655
H26 C38 2.8890 no 2_876
H26 H2 3.2085 no 1_655
H26 H3 2.6699 no 1_655
H26 H19 2.2701 no 2_876
H26 H20 3.1208 no 2_876
H27 C19 3.4821 no 1_655
H27 C25 3.4852 no 1_655
H27 C27 3.5403 no 1_655
H27 C28 3.5334 no 1_655
H27 C31 3.5025 no 1_655
H27 H1 3.5184 no 1_655
H27 H2 3.4487 no 1_655
H27 H3 3.0565 no 1_655
H27 H8 3.3330 no 1_655
H27 H12 3.3756 no 1_655
H28 O8 3.3812 no 2_776
H28 C18 3.3961 no 2_776
H28 C19 3.3612 no 2_776
H28 C34 3.4121 no 1_455
H28 H7 3.5761 no 1_455
H28 H14 3.1263 no 1_455
H29 O2 3.5811 no 2_766
H29 O8 2.6646 no 2_776
H29 C18 3.2019 no 2_776
H29 C40 3.1525 no 2_766
H29 H2 3.0790 no 2_776
H29 H11 3.1237 no 2_666
H29 H22 3.5843 no 2_766
H29 H24 2.2250 no 2_766
H30 O5 3.1155 no .
H30 C18 3.3024 no 2_776
H30 C19 3.1542 no 2_776
H30 C38 3.5344 no .
H30 H2 3.2683 no 2_776
H30 H3 3.0213 no 2_776
H30 H20 2.9952 no .
H30 H24 3.3259 no 2_766

loop_
_geom_torsion_atom_site_label_1
_geom_torsion_atom_site_label_2
_geom_torsion_atom_site_label_3
_geom_torsion_atom_site_label_4
_geom_torsion
_geom_torsion_publ_flag
C42 O1 C26 C29 -174.5(5) no
C42 O1 C26 C31 5.5(8) no
C17 O3 C32 O2 3.9(7) no
C17 O3 C32 C40 -176.7(3) no
C32 O3 C17 C2 -111.8(5) no
C32 O3 C17 C10 74.8(5) no
C1 O4 C30 O8 -5.8(7) no
C1 O4 C30 C41 174.0(4) no
C30 O4 C1 C15 -79.3(5) no
C30 O4 C1 C20 106.3(5) no
C38 O5 C16 C19 174.4(4) no
C38 O5 C16 C34 -4.3(6) no
O4 C1 C15 C18 139.0(4) no
O4 C1 C15 C24 -39.4(5) no
O4 C1 C20 I2 -10.6(5) no
O4 C1 C20 C13 164.2(3) no
C15 C1 C20 I2 175.7(3) no
C15 C1 C20 C13 -9.5(7) no
C20 C1 C15 C18 -47.0(6) no
C20 C1 C15 C24 134.5(4) no
I1 C2 C11 C14 -124.3(3) no
I1 C2 C11 C33 53.8(5) no
I1 C2 C17 O3 9.0(6) no
I1 C2 C17 C10 -178.5(3) no
C11 C2 C17 O3 -166.0(4) no
C11 C2 C17 C10 6.4(7) no
C17 C2 C11 C14 50.9(7) no
C17 C2 C11 C33 -130.9(5) no
C17 C10 C22 C29 -179.9(4) no
C22 C10 C17 O3 -139.5(4) no
C22 C10 C17 C2 47.7(7) no
C17 C10 C25 C31 179.7(4) no
C25 C10 C17 O3 40.9(6) no
C25 C10 C17 C2 -131.8(5) no
C22 C10 C25 C31 0.1(7) no
C25 C10 C22 C29 -0.3(7) no
C2 C11 C14 C23 177.0(4) no
C2 C11 C33 C37 -178.6(4) no
C14 C11 C33 C37 -0.4(8) no
C33 C11 C14 C23 -1.1(8) no
C20 C13 C21 C27 -175.7(4) no
C21 C13 C20 I2 124.5(4) no
C21 C13 C20 C1 -50.5(6) no
C20 C13 C36 C35 176.4(4) no
C36 C13 C20 I2 -52.0(5) no
C36 C13 C20 C1 133.0(5) no
C21 C13 C36 C35 -0.1(6) no
C36 C13 C21 C27 0.9(6) no
C11 C14 C23 C39 1.3(9) no
C1 C15 C18 C19 -179.3(3) no
C1 C15 C24 C34 179.8(4) no
C18 C15 C24 C34 1.3(7) no
C24 C15 C18 C19 -0.9(6) no
O5 C16 C19 C18 -179.7(4) no
O5 C16 C34 C24 -179.9(4) no
C19 C16 C34 C24 1.5(7) no
C34 C16 C19 C18 -1.0(7) no
C15 C18 C19 C16 0.7(6) no
C13 C21 C27 C28 -1.8(7) no
C10 C22 C29 C26 0.1(7) no
C14 C23 C39 C37 0.2(10) no
C15 C24 C34 C16 -1.7(7) no
C10 C25 C31 C26 0.3(8) no
O1 C26 C29 C22 -179.7(4) no
O1 C26 C31 C25 179.5(5) no
C29 C26 C31 C25 -0.6(8) no
C31 C26 C29 C22 0.4(7) no
C21 C27 C28 C35 1.8(8) no
C27 C28 C35 C36 -1.0(8) no
C11 C33 C37 C39 1.8(10) no
C28 C35 C36 C13 0.2(8) no
C33 C37 C39 C23 -1.7(10) no

loop_
_cod_related_entry_id
_cod_related_entry_database
_cod_related_entry_code
1 ChemSpider 30659427
